data_7217853
loop_
_publ_author_name
'Prasad, Karothu Durga'
'Cherukuvada, Suryanarayan'
'Devaraj Stephen, L.'
'Guru Row, Tayur N.'

_publ_section_title
;
 Effect of inductive effect on the formation of cocrystals and eutectics
;
_journal_issue 42
_journal_name_full CrystEngComm
_journal_page_first 9930
_journal_paper_doi 10.1039/C4CE01489H
_journal_volume 16
_journal_year 2014
_chemical_formula_sum 'C14 H16 Cl N3 O6'
_chemical_formula_weight 357.75
_chemical_name_systematic
;
 ?
;
_space_group_IT_number 14
_symmetry_cell_setting monoclinic
_symmetry_space_group_name_Hall '-P 2yn'
_symmetry_space_group_name_H-M 'P 1 21/n 1'
_atom_sites_solution_hydrogens geom
_atom_sites_solution_primary direct
_atom_sites_solution_secondary difmap
_audit_creation_method SHELXL-97
_cell_angle_alpha 90.00
_cell_angle_beta 91.602(4)
_cell_angle_gamma 90.00
_cell_formula_units_Z 4
_cell_length_a 6.9766(3)
_cell_length_b 15.2461(8)
_cell_length_c 14.6100(7)
_cell_measurement_temperature 120(2)
_cell_volume 1553.40(13)
_computing_structure_refinement 'SHELXL-97 (Sheldrick, 1997)'
_diffrn_ambient_temperature 120(2)
_diffrn_measured_fraction_theta_full 1.000
_diffrn_measured_fraction_theta_max 1.000
_diffrn_radiation_monochromator graphite
_diffrn_radiation_source 'fine-focus sealed tube'
_diffrn_radiation_type MoK\a
_diffrn_radiation_wavelength 0.71073
_diffrn_reflns_av_R_equivalents 0.0958
_diffrn_reflns_av_sigmaI/netI 0.0843
_diffrn_reflns_limit_h_max 8
_diffrn_reflns_limit_h_min -8
_diffrn_reflns_limit_k_max 18
_diffrn_reflns_limit_k_min -18
_diffrn_reflns_limit_l_max 18
_diffrn_reflns_limit_l_min -18
_diffrn_reflns_number 12961
_diffrn_reflns_theta_full 26.00
_diffrn_reflns_theta_max 26.00
_diffrn_reflns_theta_min 2.67
_exptl_absorpt_coefficient_mu 0.284
_exptl_absorpt_correction_T_max 0.9454
_exptl_absorpt_correction_T_min 0.9196
_exptl_absorpt_correction_type multi-scan
_exptl_absorpt_process_details SADABS
_exptl_crystal_colour 'light yellow'
_exptl_crystal_density_diffrn 1.530
_exptl_crystal_density_method 'not measured'
_exptl_crystal_description block
_exptl_crystal_F_000 744
_exptl_crystal_size_max 0.30
_exptl_crystal_size_mid 0.20
_exptl_crystal_size_min 0.20
_refine_diff_density_max 0.510
_refine_diff_density_min -0.364
_refine_diff_density_rms 0.077
_refine_ls_extinction_expression Fc^*^=kFc[1+0.001xFc^2^\l^3^/sin(2\q)]^-1/4^
_refine_ls_extinction_method SHELXL
_refine_ls_goodness_of_fit_ref 1.041
_refine_ls_hydrogen_treatment mixed
_refine_ls_matrix_type full
_refine_ls_number_parameters 228
_refine_ls_number_reflns 3056
_refine_ls_number_restraints 0
_refine_ls_restrained_S_all 1.041
_refine_ls_R_factor_all 0.0966
_refine_ls_R_factor_gt 0.0619
_refine_ls_shift/su_max 0.000
_refine_ls_shift/su_mean 0.000
_refine_ls_structure_factor_coef Fsqd
_refine_ls_weighting_details 'calc w=1/[\s^2^(Fo^2^)+(0.0759P)^2^+0.0000P] where P=(Fo^2^+2Fc^2^)/3'
_refine_ls_weighting_scheme calc
_refine_ls_wR_factor_gt 0.1481
_refine_ls_wR_factor_ref 0.1765
_reflns_number_gt 2029
_reflns_number_total 3056
_reflns_threshold_expression >2sigma(I)
_cod_data_source_file c4ce01489h1.cif
_cod_data_source_block ORL_PHBA
_cod_depositor_comments 'Adding full bibliography for 7217852--7217855.cif.'
_cod_original_sg_symbol_H-M P21/n
_cod_database_code 7217853

loop_
_symmetry_equiv_pos_as_xyz
'x, y, z'
'-x+1/2, y+1/2, -z+1/2'
'-x, -y, -z'
'x-1/2, -y-1/2, z-1/2'

loop_
_atom_site_label
_atom_site_type_symbol
_atom_site_fract_x
_atom_site_fract_y
_atom_site_fract_z
_atom_site_U_iso_or_equiv
_atom_site_adp_type
_atom_site_occupancy
_atom_site_symmetry_multiplicity
_atom_site_calc_flag
_atom_site_refinement_flags
Cl1 Cl 0.56516(12) 0.25125(6) -0.05388(6) 0.0376(3) Uani 1 1 d .
O4 O 0.2366(4) 0.52191(15) 0.46892(15) 0.0369(6) Uani 1 1 d .
H4 H 0.2674 0.5489 0.5156 0.055 Uiso 1 1 calc R
O5 O 0.3411(3) 0.64530(15) 0.40357(15) 0.0363(6) Uani 1 1 d .
O3 O 0.8389(3) 0.20054(16) 0.18494(16) 0.0341(6) Uani 1 1 d .
O6 O 0.1293(4) 0.39940(18) 0.05974(17) 0.0404(7) Uani 1 1 d .
N2 N 0.6837(4) 0.42014(17) 0.36438(18) 0.0275(6) Uani 1 1 d .
O2 O 0.7346(4) 0.55512(17) 0.12093(17) 0.0448(7) Uani 1 1 d .
N1 N 0.6716(4) 0.4790(2) 0.12668(19) 0.0343(7) Uani 1 1 d .
O1 O 0.6160(4) 0.43646(17) 0.05871(16) 0.0461(7) Uani 1 1 d .
C1 C 0.6629(4) 0.4409(2) 0.2144(2) 0.0275(7) Uani 1 1 d .
C2 C 0.7045(4) 0.4798(2) 0.2960(2) 0.0307(8) Uani 1 1 d .
H2 H 0.7413 0.5380 0.3040 0.037 Uiso 1 1 calc R
N3 N 0.6144(3) 0.35449(17) 0.23093(18) 0.0276(6) Uani 1 1 d .
C3 C 0.6285(4) 0.3451(2) 0.3230(2) 0.0280(7) Uani 1 1 d .
C9 C 0.2303(4) 0.5263(2) 0.3081(2) 0.0270(7) Uani 1 1 d .
C11 C 0.1383(4) 0.3975(2) 0.2206(2) 0.0323(8) Uani 1 1 d .
H11 H 0.1002 0.3391 0.2185 0.039 Uiso 1 1 calc R
C8 C 0.2748(4) 0.5698(2) 0.3967(2) 0.0299(8) Uani 1 1 d .
C5 C 0.5593(4) 0.2857(2) 0.1653(2) 0.0308(8) Uani 1 1 d .
H5A H 0.4688 0.3094 0.1202 0.037 Uiso 1 1 calc R
H5B H 0.4962 0.2385 0.1973 0.037 Uiso 1 1 calc R
C10 C 0.1716(4) 0.4387(2) 0.3043(2) 0.0289(8) Uani 1 1 d .
H10 H 0.1547 0.4077 0.3583 0.035 Uiso 1 1 calc R
C12 C 0.1624(4) 0.4443(2) 0.1397(2) 0.0318(8) Uani 1 1 d .
C6 C 0.7339(5) 0.2490(2) 0.1165(2) 0.0350(9) Uani 1 1 d .
H6 H 0.8127 0.2973 0.0943 0.042 Uiso 1 1 calc R
C4 C 0.5874(5) 0.2623(2) 0.3730(2) 0.0332(8) Uani 1 1 d .
H4A H 0.6153 0.2704 0.4372 0.050 Uiso 1 1 calc R
H4B H 0.6658 0.2159 0.3501 0.050 Uiso 1 1 calc R
H4C H 0.4546 0.2473 0.3640 0.050 Uiso 1 1 calc R
C14 C 0.2530(4) 0.5729(2) 0.2270(2) 0.0307(8) Uani 1 1 d .
H14 H 0.2918 0.6312 0.2290 0.037 Uiso 1 1 calc R
C13 C 0.2173(4) 0.5316(2) 0.1423(2) 0.0326(8) Uani 1 1 d .
H13 H 0.2304 0.5628 0.0882 0.039 Uiso 1 1 calc R
C7 C 0.6746(5) 0.1903(2) 0.0379(2) 0.0397(9) Uani 1 1 d .
H7A H 0.5850 0.1466 0.0591 0.048 Uiso 1 1 calc R
H7B H 0.7864 0.1599 0.0159 0.048 Uiso 1 1 calc R
H6A H 0.190(7) 0.425(4) 0.020(3) 0.090(19) Uiso 1 1 d .
H3 H 0.938(5) 0.185(2) 0.161(2) 0.024(9) Uiso 1 1 d .

loop_
_atom_site_aniso_label
_atom_site_aniso_U_11
_atom_site_aniso_U_22
_atom_site_aniso_U_33
_atom_site_aniso_U_23
_atom_site_aniso_U_13
_atom_site_aniso_U_12
Cl1 0.0418(5) 0.0385(6) 0.0324(5) -0.0072(4) -0.0019(4) 0.0049(4)
O4 0.0527(14) 0.0339(14) 0.0241(12) 0.0017(10) 0.0022(11) -0.0107(11)
O5 0.0494(14) 0.0274(14) 0.0325(13) -0.0040(10) 0.0067(11) -0.0069(11)
O3 0.0388(13) 0.0320(14) 0.0316(13) 0.0018(10) 0.0011(12) 0.0074(11)
O6 0.0520(15) 0.0438(17) 0.0254(14) -0.0047(12) 0.0028(12) -0.0097(13)
N2 0.0301(13) 0.0266(15) 0.0260(15) -0.0009(12) 0.0025(11) 0.0029(12)
O2 0.0539(15) 0.0347(16) 0.0459(16) 0.0123(12) 0.0043(13) -0.0044(12)
N1 0.0365(15) 0.0350(18) 0.0316(16) 0.0023(13) 0.0043(13) 0.0076(13)
O1 0.0759(18) 0.0385(16) 0.0239(13) -0.0023(11) 0.0012(13) 0.0113(13)
C1 0.0330(16) 0.0249(18) 0.0249(17) 0.0035(14) 0.0049(14) 0.0031(13)
C2 0.0354(17) 0.0233(18) 0.0334(19) 0.0001(15) -0.0007(15) 0.0030(14)
N3 0.0357(14) 0.0211(14) 0.0261(14) -0.0008(11) 0.0046(12) 0.0029(11)
C3 0.0279(16) 0.0312(19) 0.0249(17) -0.0039(14) 0.0037(13) 0.0005(14)
C9 0.0293(15) 0.0274(18) 0.0243(17) 0.0013(13) 0.0022(14) 0.0036(13)
C11 0.0352(18) 0.0283(19) 0.0334(19) -0.0006(15) 0.0026(15) -0.0019(15)
C8 0.0256(16) 0.034(2) 0.0306(19) 0.0029(15) 0.0060(14) 0.0005(14)
C5 0.0388(18) 0.0259(18) 0.0275(18) -0.0049(14) -0.0031(15) 0.0000(15)
C10 0.0286(16) 0.0328(19) 0.0255(17) 0.0056(14) 0.0052(14) -0.0006(14)
C12 0.0307(17) 0.037(2) 0.0280(18) -0.0013(15) -0.0005(14) 0.0030(14)
C6 0.0337(18) 0.035(2) 0.036(2) -0.0037(15) 0.0036(16) 0.0079(15)
C4 0.0400(19) 0.0276(19) 0.0321(19) 0.0033(14) 0.0035(16) 0.0004(14)
C14 0.0348(17) 0.0245(18) 0.0329(19) 0.0036(14) 0.0037(15) 0.0064(14)
C13 0.0334(17) 0.035(2) 0.0296(18) 0.0030(15) -0.0016(15) 0.0025(15)
C7 0.0425(19) 0.036(2) 0.040(2) -0.0062(17) 0.0040(17) 0.0029(16)

loop_
_atom_type_symbol
_atom_type_description
_atom_type_scat_dispersion_real
_atom_type_scat_dispersion_imag
_atom_type_scat_source
C C 0.0033 0.0016 'International Tables Vol C Tables 4.2.6.8 and 6.1.1.4'
H H 0.0000 0.0000 'International Tables Vol C Tables 4.2.6.8 and 6.1.1.4'
N N 0.0061 0.0033 'International Tables Vol C Tables 4.2.6.8 and 6.1.1.4'
O O 0.0106 0.0060 'International Tables Vol C Tables 4.2.6.8 and 6.1.1.4'
Cl Cl 0.1484 0.1585 'International Tables Vol C Tables 4.2.6.8 and 6.1.1.4'

loop_
_geom_angle_atom_site_label_1
_geom_angle_atom_site_label_2
_geom_angle_atom_site_label_3
_geom_angle
C3 N2 C2 105.8(3)
O1 N1 O2 122.5(3)
O1 N1 C1 119.4(3)
O2 N1 C1 118.0(3)
C2 C1 N3 108.1(3)
C2 C1 N1 127.2(3)
N3 C1 N1 124.6(3)
C1 C2 N2 109.1(3)
C3 N3 C1 105.2(3)
C3 N3 C5 125.8(3)
C1 N3 C5 129.0(3)
N2 C3 N3 111.7(3)
N2 C3 C4 123.8(3)
N3 C3 C4 124.5(3)
C14 C9 C10 119.6(3)
C14 C9 C8 119.2(3)
C10 C9 C8 121.2(3)
C10 C11 C12 119.7(3)
O5 C8 O4 122.2(3)
O5 C8 C9 123.7(3)
O4 C8 C9 114.2(3)
N3 C5 C6 111.6(3)
C11 C10 C9 120.6(3)
O6 C12 C13 123.0(3)
O6 C12 C11 116.5(3)
C13 C12 C11 120.5(3)
O3 C6 C7 110.6(3)
O3 C6 C5 105.1(3)
C7 C6 C5 111.5(3)
C9 C14 C13 119.9(3)
C12 C13 C14 119.8(3)
C6 C7 Cl1 111.5(3)

loop_
_geom_bond_atom_site_label_1
_geom_bond_atom_site_label_2
_geom_bond_distance
Cl1 C7 1.786(4)
O4 C8 1.317(4)
O5 C8 1.243(4)
O3 C6 1.429(4)
O6 C12 1.368(4)
N2 C3 1.345(4)
N2 C2 1.363(4)
O2 N1 1.244(4)
N1 O1 1.239(4)
N1 C1 1.410(4)
C1 C2 1.355(4)
C1 N3 1.383(4)
N3 C3 1.353(4)
N3 C5 1.465(4)
C3 C4 1.491(4)
C9 C14 1.394(4)
C9 C10 1.398(4)
C9 C8 1.480(4)
C11 C10 1.388(5)
C11 C12 1.395(5)
C5 C6 1.535(4)
C12 C13 1.386(5)
C6 C7 1.504(5)
C14 C13 1.404(5)

loop_
_geom_torsion_atom_site_label_1
_geom_torsion_atom_site_label_2
_geom_torsion_atom_site_label_3
_geom_torsion_atom_site_label_4
_geom_torsion
O1 N1 C1 C2 -175.0(3)
O2 N1 C1 C2 4.6(5)
O1 N1 C1 N3 7.0(5)
O2 N1 C1 N3 -173.4(3)
N3 C1 C2 N2 0.0(4)
N1 C1 C2 N2 -178.2(3)
C3 N2 C2 C1 -0.3(3)
C2 C1 N3 C3 0.2(3)
N1 C1 N3 C3 178.5(3)
C2 C1 N3 C5 -179.7(3)
N1 C1 N3 C5 -1.4(5)
C2 N2 C3 N3 0.4(3)
C2 N2 C3 C4 -179.4(3)
C1 N3 C3 N2 -0.4(3)
C5 N3 C3 N2 179.5(3)
C1 N3 C3 C4 179.4(3)
C5 N3 C3 C4 -0.7(5)
C14 C9 C8 O5 -3.6(5)
C10 C9 C8 O5 174.4(3)
C14 C9 C8 O4 175.8(3)
C10 C9 C8 O4 -6.2(4)
C3 N3 C5 C6 -103.2(4)
C1 N3 C5 C6 76.7(4)
C12 C11 C10 C9 -0.4(5)
C14 C9 C10 C11 0.8(5)
C8 C9 C10 C11 -177.2(3)
C10 C11 C12 O6 179.3(3)
C10 C11 C12 C13 -0.7(5)
N3 C5 C6 O3 70.2(3)
N3 C5 C6 C7 -169.9(3)
C10 C9 C14 C13 -0.1(5)
C8 C9 C14 C13 178.0(3)
O6 C12 C13 C14 -178.5(3)
C11 C12 C13 C14 1.4(5)
C9 C14 C13 C12 -1.0(5)
O3 C6 C7 Cl1 -173.9(2)
C5 C6 C7 Cl1 69.5(3)
